data_4322599
loop_
_publ_author_name
'Jason S. Overby'
'Timothy P. Hanusa'
'Victor G. Young'

_publ_section_title
;
 Redetermination of the Zigzag Modification of Plumbocene at 173 K
;
_journal_name_full 'Inorganic Chemistry'
_journal_page_first 163
_journal_page_last 165
_journal_paper_doi 10.1021/ic970980x
_journal_volume 37
_journal_year 1998
_chemical_compound_source 'Prof. T. Hanusa - Vanderbilt University'
_chemical_formula_sum 'C10 H10 Pb'
_chemical_formula_weight 337.37
_chemical_name_common 97087c
_chemical_name_systematic
;
 ?
;
_space_group_IT_number 62
_symmetry_cell_setting orthorhombic
_symmetry_space_group_name_Hall '-P 2ac 2n'
_symmetry_space_group_name_H-M 'P n m a'
_atom_sites_solution_hydrogens geom
_atom_sites_solution_primary direct
_atom_sites_solution_secondary difmap
_audit_creation_method SHELXL
_cell_angle_alpha 90.00
_cell_angle_beta 90.00
_cell_angle_gamma 90.00
_cell_formula_units_Z 4
_cell_length_a 16.2938(4)
_cell_length_b 9.5386(1)
_cell_length_c 5.8963(1)
_cell_measurement_temperature 173(2)
_cell_volume 916.40(3)
_computing_structure_refinement 'SHELXL-93 (Sheldrick, 1993)'
_computing_structure_solution 'SHELXS-86 (Sheldrick, 1990)'
_diffrn_ambient_temperature 173(2)
_diffrn_radiation_monochromator graphite
_diffrn_radiation_source 'fine-focus sealed tube'
_diffrn_radiation_type MoK\a
_diffrn_radiation_wavelength 0.71073
_diffrn_reflns_av_R_equivalents 0.0334
_diffrn_reflns_av_sigmaI/netI 0.0256
_diffrn_reflns_limit_h_max 19
_diffrn_reflns_limit_h_min 0
_diffrn_reflns_limit_k_max 11
_diffrn_reflns_limit_k_min 0
_diffrn_reflns_limit_l_max 7
_diffrn_reflns_limit_l_min 0
_diffrn_reflns_number 4688
_diffrn_reflns_theta_max 25.04
_diffrn_reflns_theta_min 2.50
_exptl_absorpt_coefficient_mu 18.342
_exptl_absorpt_correction_T_max 1.000
_exptl_absorpt_correction_T_min 0.663
_exptl_absorpt_correction_type 'SADABS (Sheldrick, 1996)'
_exptl_crystal_colour Yellow
_exptl_crystal_density_diffrn 2.445
_exptl_crystal_description Plate
_exptl_crystal_F_000 608
_exptl_crystal_size_max 0.13
_exptl_crystal_size_mid 0.10
_exptl_crystal_size_min 0.04
_refine_diff_density_max 1.130
_refine_diff_density_min -1.396
_refine_diff_density_rms 0.163
_refine_ls_extinction_method none
_refine_ls_goodness_of_fit_all 1.111
_refine_ls_goodness_of_fit_obs 1.130
_refine_ls_matrix_type full
_refine_ls_number_parameters 76
_refine_ls_number_reflns 849
_refine_ls_number_restraints 53
_refine_ls_restrained_S_all 1.217
_refine_ls_restrained_S_obs 1.097
_refine_ls_R_factor_all 0.0405
_refine_ls_R_factor_obs 0.0341
_refine_ls_shift/esd_max -0.001
_refine_ls_shift/esd_mean 0.000
_refine_ls_structure_factor_coef Fsqd
_refine_ls_weighting_details 'w=1/[\s^2^(Fo^2^)+(0.0127P)^2^+19.0000P] where P=(Fo^2^+2Fc^2^)/3'
_refine_ls_weighting_scheme calc
_refine_ls_wR_factor_all 0.0869
_refine_ls_wR_factor_obs 0.0752
_reflns_number_observed 792
_reflns_number_total 857
_reflns_observed_criterion >2sigma(I)
_cod_data_source_file ic970980x.cif
_cod_data_source_block 97087c
_cod_depositor_comments
;
The following automatic conversions were performed:

'_refine_ls_weighting_scheme' value 'calc
w=1/[\s^2^(Fo^2^)+(0.0127P)^2^+19.0000P] where P=(Fo^2^+2Fc^2^)/3'
was changed to 'calc'. New tag '_refine_ls_weighting_details' was
created. The value of the new tag was set to
'w=1/[\s^2^(Fo^2^)+(0.0127P)^2^+19.0000P] where P=(Fo^2^+2Fc^2^)/3'.

Automatic conversion script
Id: cif_fix_values 3143 2015-03-26 13:38:13Z robertas 
;
_cod_database_code 4322599

loop_
_symmetry_equiv_pos_as_xyz
'x, y, z'
'-x+1/2, -y, z+1/2'
'-x, y+1/2, -z'
'x+1/2, -y+1/2, -z+1/2'
'-x, -y, -z'
'x-1/2, y, -z-1/2'
'x, -y-1/2, z'
'-x-1/2, y-1/2, z-1/2'

loop_
_atom_site_aniso_label
_atom_site_aniso_U_11
_atom_site_aniso_U_22
_atom_site_aniso_U_33
_atom_site_aniso_U_23
_atom_site_aniso_U_13
_atom_site_aniso_U_12
Pb1 0.0248(3) 0.0458(3) 0.0380(3) 0.000 0.0065(2) 0.000
C1 0.030(8) 0.167(16) 0.036(8) 0.000 -0.007(7) 0.000
C2 0.032(5) 0.053(7) 0.085(8) -0.034(6) 0.021(5) -0.019(5)
C3 0.055(6) 0.048(6) 0.044(6) 0.012(5) 0.009(5) -0.004(5)
C4 0.018(9) 0.035(14) 0.053(16) -0.005(12) -0.008(10) 0.015(8)
C5 0.063(20) 0.036(18) 0.036(10) -0.008(13) -0.014(12) 0.009(17)
C6 0.038(19) 0.048(18) 0.058(16) 0.010(19) 0.004(13) 0.009(16)
C7 0.027(10) 0.037(19) 0.058(17) -0.015(19) -0.012(13) 0.012(10)
C8 0.028(15) 0.032(15) 0.033(8) -0.014(9) -0.004(8) 0.020(12)

loop_
_atom_site_label
_atom_site_type_symbol
_atom_site_fract_x
_atom_site_fract_y
_atom_site_fract_z
_atom_site_U_iso_or_equiv
_atom_site_thermal_displace_type
_atom_site_occupancy
_atom_site_calc_flag
_atom_site_refinement_flags
_atom_site_disorder_group
Pb1 Pb 0.58267(3) 0.2500 0.40240(9) 0.0362(2) Uani 1 d S .
C1 C 0.7511(10) 0.2500 0.3878(26) 0.077(5) Uani 1 d SDU 1
H1 H 0.7781(10) 0.2500 0.5306(26) 0.093 Uiso 1 calc SR 1
C2 C 0.7271(6) 0.3683(12) 0.2608(19) 0.057(3) Uani 1 d DU 1
H2 H 0.7355(6) 0.4636(12) 0.3020(19) 0.068 Uiso 1 calc R 1
C3 C 0.6893(6) 0.3214(12) 0.0672(17) 0.049(3) Uani 1 d DU 1
H3 H 0.6667(6) 0.3792(12) -0.0483(17) 0.059 Uiso 1 calc R 1
C4 C 0.4332(11) 0.4206(25) 0.5127(75) 0.035(5) Uani 0.50 d PDU -2
H4 H 0.3829(11) 0.3705(25) 0.5226(75) 0.042 Uiso 0.50 calc PR -2
C5 C 0.4664(29) 0.4798(46) 0.3159(38) 0.045(9) Uani 0.50 d PDU -2
H5 H 0.4436(29) 0.4743(46) 0.1678(38) 0.054 Uiso 0.50 calc PR -2
C6 C 0.5385(25) 0.5481(39) 0.3753(71) 0.048(8) Uani 0.50 d PDU -2
H6 H 0.5729(25) 0.5997(39) 0.2756(71) 0.058 Uiso 0.50 calc PR -2
C7 C 0.5516(16) 0.5276(43) 0.6070(76) 0.040(7) Uani 0.50 d PDU -2
H7 H 0.5969(16) 0.5618(43) 0.6923(76) 0.049 Uiso 0.50 calc PR -2
C8 C 0.4865(23) 0.4480(38) 0.6909(33) 0.031(7) Uani 0.50 d PDU -2
H8 H 0.4798(23) 0.4179(38) 0.8433(33) 0.037 Uiso 0.50 calc PR -2

loop_
_atom_type_symbol
_atom_type_description
_atom_type_scat_dispersion_real
_atom_type_scat_dispersion_imag
_atom_type_scat_source
C C 0.0033 0.0016 'International Tables Vol C Tables 4.2.6.8 and 6.1.1.4'
H H 0.0000 0.0000 'International Tables Vol C Tables 4.2.6.8 and 6.1.1.4'
Pb Pb -3.3944 10.1111 'International Tables Vol C Tables 4.2.6.8 and 6.1.1.4'

loop_
_geom_angle_atom_site_label_1
_geom_angle_atom_site_label_2
_geom_angle_atom_site_label_3
_geom_angle
_geom_angle_site_symmetry_1
_geom_angle_site_symmetry_3
_geom_angle_publ_flag
C3 Pb1 C3 29.0(5) 7_565 . ?
C3 Pb1 C2 48.2(3) 7_565 . ?
C3 Pb1 C2 29.1(3) . . ?
C3 Pb1 C2 29.1(3) 7_565 7_565 ?
C3 Pb1 C2 48.2(3) . 7_565 ?
C2 Pb1 C2 48.7(5) . 7_565 ?
C3 Pb1 C1 48.6(4) 7_565 . ?
C3 Pb1 C1 48.6(4) . . ?
C2 Pb1 C1 29.8(3) . . ?
C2 Pb1 C1 29.8(3) 7_565 . ?
C6 Pb1 C5 27.3(4) . . ?
C6 Pb1 C7 27.4(4) . . ?
C5 Pb1 C7 45.0(6) . . ?
C6 Pb1 C8 44.8(5) . . ?
C5 Pb1 C8 44.7(5) . . ?
C7 Pb1 C8 27.2(4) . . ?
C6 Pb1 C4 44.6(5) . . ?
C5 Pb1 C4 27.2(4) . . ?
C7 Pb1 C4 44.5(4) . . ?
C8 Pb1 C4 26.8(4) . . ?
C2 C1 C2 106.4(12) 7_565 . ?
C2 C1 Pb1 74.9(7) 7_565 . ?
C2 C1 Pb1 74.9(7) . . ?
C3 C2 C1 107.8(10) . . ?
C3 C2 Pb1 74.6(6) . . ?
C1 C2 Pb1 75.3(8) . . ?
C3 C3 C2 109.0(7) 7_565 . ?
C3 C3 Pb1 75.5(2) 7_565 . ?
C2 C3 Pb1 76.3(6) . . ?
C8 C4 C5 108.1(11) . . ?
C8 C4 Pb1 76.0(15) . . ?
C5 C4 Pb1 74.1(19) . . ?
C6 C5 C4 107.9(11) . . ?
C6 C5 Pb1 76.1(15) . . ?
C4 C5 Pb1 78.7(18) . . ?
C5 C6 C7 108.1(11) . . ?
C5 C6 Pb1 76.5(15) . . ?
C7 C6 Pb1 76.9(14) . . ?
C8 C7 C6 107.8(11) . . ?
C8 C7 Pb1 77.7(14) . . ?
C6 C7 Pb1 75.6(13) . . ?
C4 C8 C7 108.1(11) . . ?
C4 C8 Pb1 77.2(15) . . ?
C7 C8 Pb1 75.1(14) . . ?

loop_
_geom_bond_atom_site_label_1
_geom_bond_atom_site_label_2
_geom_bond_distance
_geom_bond_site_symmetry_2
_geom_bond_publ_flag
Pb1 C3 2.718(10) 7_565 ?
Pb1 C3 2.718(10) . ?
Pb1 C2 2.740(9) . ?
Pb1 C2 2.740(9) 7_565 ?
Pb1 C1 2.75(2) . ?
Pb1 C6 2.94(4) . ?
Pb1 C5 2.94(4) . ?
Pb1 C7 2.95(4) . ?
Pb1 C8 2.99(3) . ?
Pb1 C4 3.00(2) . ?
C1 C2 1.410(13) 7_565 ?
C1 C2 1.410(13) . ?
C2 C3 1.372(13) . ?
C3 C3 1.36(2) 7_565 ?
C4 C8 1.39(2) . ?
C4 C5 1.40(2) . ?
C5 C6 1.39(2) . ?
C6 C7 1.40(2) . ?
C7 C8 1.40(2) . ?

loop_
_geom_torsion_atom_site_label_1
_geom_torsion_atom_site_label_2
_geom_torsion_atom_site_label_3
_geom_torsion_atom_site_label_4
_geom_torsion
_geom_torsion_site_symmetry_1
_geom_torsion_site_symmetry_2
_geom_torsion_site_symmetry_3
_geom_torsion_site_symmetry_4
_geom_torsion_publ_flag
C3 Pb1 C1 C2 -36.5(6) 7_565 . . 7_565 ?
C3 Pb1 C1 C2 -75.5(8) . . . 7_565 ?
C2 Pb1 C1 C2 -112.0(12) . . . 7_565 ?
C2 Pb1 C1 C2 0.0 7_565 . . 7_565 ?
C6 Pb1 C1 C2 -142.3(10) . . . 7_565 ?
C5 Pb1 C1 C2 -131.5(7) . . . 7_565 ?
C7 Pb1 C1 C2 -170.2(11) . . . 7_565 ?
C8 Pb1 C1 C2 172.8(7) . . . 7_565 ?
C4 Pb1 C1 C2 -165.4(16) . . . 7_565 ?
C3 Pb1 C1 C2 75.5(8) 7_565 . . . ?
C3 Pb1 C1 C2 36.5(6) . . . . ?
C2 Pb1 C1 C2 0.0 . . . . ?
C2 Pb1 C1 C2 112.0(12) 7_565 . . . ?
C6 Pb1 C1 C2 -30.3(11) . . . . ?
C5 Pb1 C1 C2 -19.4(10) . . . . ?
C7 Pb1 C1 C2 -58.2(12) . . . . ?
C8 Pb1 C1 C2 -75.1(9) . . . . ?
C4 Pb1 C1 C2 -53.4(18) . . . . ?
C2 C1 C2 C3 0.7(15) 7_565 . . . ?
Pb1 C1 C2 C3 -68.1(7) . . . . ?
C2 C1 C2 Pb1 68.8(10) 7_565 . . . ?
Pb1 C1 C2 Pb1 0.0 . . . . ?
C3 Pb1 C2 C3 36.4(7) 7_565 . . . ?
C3 Pb1 C2 C3 0.0 . . . . ?
C2 Pb1 C2 C3 75.7(7) 7_565 . . . ?
C1 Pb1 C2 C3 113.6(10) . . . . ?
C6 Pb1 C2 C3 -96.5(12) . . . . ?
C5 Pb1 C2 C3 -81.6(8) . . . . ?
C7 Pb1 C2 C3 -123.5(10) . . . . ?
C8 Pb1 C2 C3 -127.1(8) . . . . ?
C4 Pb1 C2 C3 -99.7(12) . . . . ?
C3 Pb1 C2 C1 -77.1(7) 7_565 . . . ?
C3 Pb1 C2 C1 -113.6(10) . . . . ?
C2 Pb1 C2 C1 -37.8(7) 7_565 . . . ?
C1 Pb1 C2 C1 0.0 . . . . ?
C6 Pb1 C2 C1 150.0(12) . . . . ?
C5 Pb1 C2 C1 164.9(7) . . . . ?
C7 Pb1 C2 C1 122.9(10) . . . . ?
C8 Pb1 C2 C1 119.3(8) . . . . ?
C4 Pb1 C2 C1 146.7(11) . . . . ?
C1 C2 C3 C3 -0.4(10) . . . 7_565 ?
Pb1 C2 C3 C3 -69.1(2) . . . 7_565 ?
C1 C2 C3 Pb1 68.6(9) . . . . ?
Pb1 C2 C3 Pb1 0.0 . . . . ?
C3 Pb1 C3 C3 0.0 7_565 . . 7_565 ?
C2 Pb1 C3 C3 114.2(6) . . . 7_565 ?
C2 Pb1 C3 C3 36.6(4) 7_565 . . 7_565 ?
C1 Pb1 C3 C3 76.8(3) . . . 7_565 ?
C6 Pb1 C3 C3 -167.2(11) . . . 7_565 ?
C5 Pb1 C3 C3 -143.0(7) . . . 7_565 ?
C7 Pb1 C3 C3 171.8(6) . . . 7_565 ?
C8 Pb1 C3 C3 -178.7(8) . . . 7_565 ?
C4 Pb1 C3 C3 -146.3(7) . . . 7_565 ?
C3 Pb1 C3 C2 -114.2(6) 7_565 . . . ?
C2 Pb1 C3 C2 0.0 . . . . ?
C2 Pb1 C3 C2 -77.6(9) 7_565 . . . ?
C1 Pb1 C3 C2 -37.4(6) . . . . ?
C6 Pb1 C3 C2 78.6(12) . . . . ?
C5 Pb1 C3 C2 102.8(9) . . . . ?
C7 Pb1 C3 C2 57.6(9) . . . . ?
C8 Pb1 C3 C2 67.1(11) . . . . ?
C4 Pb1 C3 C2 99.5(9) . . . . ?
C3 Pb1 C4 C8 -134.1(24) 7_565 . . . ?
C3 Pb1 C4 C8 -106.7(25) . . . . ?
C2 Pb1 C4 C8 -71.9(27) . . . . ?
C2 Pb1 C4 C8 -93.4(63) 7_565 . . . ?
C1 Pb1 C4 C8 -43.6(34) . . . . ?
C6 Pb1 C4 C8 -76.4(11) . . . . ?
C5 Pb1 C4 C8 -113.8(15) . . . . ?
C7 Pb1 C4 C8 -36.9(8) . . . . ?
C8 Pb1 C4 C8 0.000(13) . . . . ?
C3 Pb1 C4 C5 -20.3(25) 7_565 . . . ?
C3 Pb1 C4 C5 7.1(25) . . . . ?
C2 Pb1 C4 C5 41.9(27) . . . . ?
C2 Pb1 C4 C5 20.4(63) 7_565 . . . ?
C1 Pb1 C4 C5 70.2(34) . . . . ?
C6 Pb1 C4 C5 37.4(9) . . . . ?
C5 Pb1 C4 C5 0.000(6) . . . . ?
C7 Pb1 C4 C5 76.9(11) . . . . ?
C8 Pb1 C4 C5 113.8(15) . . . . ?
C8 C4 C5 C6 -2.2(35) . . . . ?
Pb1 C4 C5 C6 -71.3(20) . . . . ?
C8 C4 C5 Pb1 69.1(23) . . . . ?
Pb1 C4 C5 Pb1 0.000(2) . . . . ?
C3 Pb1 C5 C6 -81.5(20) 7_565 . . . ?
C3 Pb1 C5 C6 -62.1(22) . . . . ?
C2 Pb1 C5 C6 -33.2(23) . . . . ?
C2 Pb1 C5 C6 -62.6(19) 7_565 . . . ?
C1 Pb1 C5 C6 -23.5(25) . . . . ?
C6 Pb1 C5 C6 0.000(4) . . . . ?
C7 Pb1 C5 C6 37.0(8) . . . . ?
C8 Pb1 C5 C6 75.9(10) . . . . ?
C4 Pb1 C5 C6 111.8(14) . . . . ?
C3 Pb1 C5 C4 166.7(18) 7_565 . . . ?
C3 Pb1 C5 C4 -174.0(21) . . . . ?
C2 Pb1 C5 C4 -145.0(21) . . . . ?
C2 Pb1 C5 C4 -174.5(15) 7_565 . . . ?
C1 Pb1 C5 C4 -135.3(22) . . . . ?
C6 Pb1 C5 C4 -111.8(14) . . . . ?
C7 Pb1 C5 C4 -74.8(10) . . . . ?
C8 Pb1 C5 C4 -35.9(9) . . . . ?
C4 Pb1 C5 C4 0.000(7) . . . . ?
C4 C5 C6 C7 1.9(37) . . . . ?
Pb1 C5 C6 C7 -71.2(19) . . . . ?
C4 C5 C6 Pb1 73.1(23) . . . . ?
Pb1 C5 C6 Pb1 0.0 . . . . ?
C3 Pb1 C6 C5 110.9(19) 7_565 . . . ?
C3 Pb1 C6 C5 117.5(24) . . . . ?
C2 Pb1 C6 C5 146.7(25) . . . . ?
C2 Pb1 C6 C5 139.4(16) 7_565 . . . ?
C1 Pb1 C6 C5 161.5(21) . . . . ?
C5 Pb1 C6 C5 0.000(4) . . . . ?
C7 Pb1 C6 C5 -112.6(13) . . . . ?
C8 Pb1 C6 C5 -75.7(9) . . . . ?
C4 Pb1 C6 C5 -37.2(8) . . . . ?
C3 Pb1 C6 C7 -136.5(18) 7_565 . . . ?
C3 Pb1 C6 C7 -129.9(23) . . . . ?
C2 Pb1 C6 C7 -100.7(23) . . . . ?
C2 Pb1 C6 C7 -108.0(16) 7_565 . . . ?
C1 Pb1 C6 C7 -85.9(20) . . . . ?
C5 Pb1 C6 C7 112.6(13) . . . . ?
C7 Pb1 C6 C7 0.00(2) . . . . ?
C8 Pb1 C6 C7 36.9(8) . . . . ?
C4 Pb1 C6 C7 75.4(8) . . . . ?
C5 C6 C7 C8 -0.9(35) . . . . ?
Pb1 C6 C7 C8 -71.8(19) . . . . ?
C5 C6 C7 Pb1 70.9(21) . . . . ?
Pb1 C6 C7 Pb1 0.000(4) . . . . ?
C3 Pb1 C7 C8 168.1(18) 7_565 . . . ?
C3 Pb1 C7 C8 163.0(21) . . . . ?
C2 Pb1 C7 C8 -172.7(22) . . . . ?
C2 Pb1 C7 C8 -153.9(15) 7_565 . . . ?
C1 Pb1 C7 C8 -147.6(20) . . . . ?
C6 Pb1 C7 C8 112.3(12) . . . . ?
C5 Pb1 C7 C8 75.4(9) . . . . ?
C8 Pb1 C7 C8 0.000(5) . . . . ?
C4 Pb1 C7 C8 36.4(8) . . . . ?
C3 Pb1 C7 C6 55.9(20) 7_565 . . . ?
C3 Pb1 C7 C6 50.7(22) . . . . ?
C2 Pb1 C7 C6 75.1(23) . . . . ?
C2 Pb1 C7 C6 93.9(16) 7_565 . . . ?
C1 Pb1 C7 C6 100.2(21) . . . . ?
C6 Pb1 C7 C6 0.00(2) . . . . ?
C5 Pb1 C7 C6 -36.8(8) . . . . ?
C8 Pb1 C7 C6 -112.3(12) . . . . ?
C4 Pb1 C7 C6 -75.9(9) . . . . ?
C5 C4 C8 C7 1.7(31) . . . . ?
Pb1 C4 C8 C7 69.4(18) . . . . ?
C5 C4 C8 Pb1 -67.7(25) . . . . ?
Pb1 C4 C8 Pb1 0.000(3) . . . . ?
C6 C7 C8 C4 -0.5(31) . . . . ?
Pb1 C7 C8 C4 -70.8(19) . . . . ?
C6 C7 C8 Pb1 70.3(18) . . . . ?
Pb1 C7 C8 Pb1 0.000(2) . . . . ?
C3 Pb1 C8 C4 90.5(35) 7_565 . . . ?
C3 Pb1 C8 C4 92.0(26) . . . . ?
C2 Pb1 C8 C4 120.8(23) . . . . ?
C2 Pb1 C8 C4 159.5(18) 7_565 . . . ?
C1 Pb1 C8 C4 151.8(21) . . . . ?
C6 Pb1 C8 C4 75.7(10) . . . . ?
C5 Pb1 C8 C4 36.5(9) . . . . ?
C7 Pb1 C8 C4 112.9(13) . . . . ?
C4 Pb1 C8 C4 0.000(10) . . . . ?
C3 Pb1 C8 C7 -22.4(36) 7_565 . . . ?
C3 Pb1 C8 C7 -20.9(27) . . . . ?
C2 Pb1 C8 C7 7.9(24) . . . . ?
C2 Pb1 C8 C7 46.6(21) 7_565 . . . ?
C1 Pb1 C8 C7 38.9(22) . . . . ?
C6 Pb1 C8 C7 -37.2(8) . . . . ?
C5 Pb1 C8 C7 -76.4(10) . . . . ?
C7 Pb1 C8 C7 0.000(5) . . . . ?
C4 Pb1 C8 C7 -112.9(13) . . . . ?
